data_7036951
loop_
_publ_author_name
'Gao, Feng'
'Yang, Feng-Lei'
'Zhu, Guang-Zhou'
'Zhao, Yue'

_publ_section_title
;
 Syntheses, structures, and magnetic properties of homodinuclear
 lanthanide complexes based on dinucleating Schiff base ligands.
;
_journal_issue 46
_journal_name_full 'Dalton transactions (Cambridge, England : 2003)'
_journal_page_first 20232
_journal_page_last 20241
_journal_paper_doi 10.1039/c5dt03580e
_journal_volume 44
_journal_year 2015
_chemical_formula_moiety 'C74 H92 Cl4 Co2 Gd2 N4 O22 P6'
_chemical_formula_sum 'C74 H92 Cl4 Co2 Gd2 N4 O22 P6'
_chemical_formula_weight 2149.50
_chemical_name_systematic
; 
 ? 
;
_space_group_IT_number 2
_symmetry_cell_setting triclinic
_symmetry_space_group_name_Hall '-P 1'
_symmetry_space_group_name_H-M 'P -1'
_atom_sites_solution_hydrogens geom
_atom_sites_solution_primary direct
_atom_sites_solution_secondary difmap
_audit_creation_method SHELXL-97
_audit_update_record
;
2015-09-11 deposited with the CCDC.
2015-10-28 downloaded from the CCDC.
;
_cell_angle_alpha 68.314(2)
_cell_angle_beta 82.664(3)
_cell_angle_gamma 73.937(2)
_cell_formula_units_Z 2
_cell_length_a 17.2141(16)
_cell_length_b 18.5487(12)
_cell_length_c 18.7655(14)
_cell_measurement_reflns_used 4109
_cell_measurement_temperature 123(2)
_cell_measurement_theta_max 20.09
_cell_measurement_theta_min 2.22
_cell_volume 5348.2(7)
_computing_cell_refinement 'Bruker SMART'
_computing_data_collection 'Bruker SMART'
_computing_data_reduction 'Bruker SAINT'
_computing_molecular_graphics 'Bruker SHELXTL'
_computing_publication_material 'Bruker SHELXTL'
_computing_structure_refinement 'Bruker SHELXTL'
_computing_structure_solution 'Bruker SHELXTL'
_diffrn_ambient_temperature 123(2)
_diffrn_measured_fraction_theta_full 0.971
_diffrn_measured_fraction_theta_max 0.971
_diffrn_measurement_device_type 'Bruker Smart Apex CCD'
_diffrn_measurement_method 'phi and omega scans'
_diffrn_radiation_monochromator graphite
_diffrn_radiation_source 'fine-focus sealed tube'
_diffrn_radiation_type MoK\a
_diffrn_radiation_wavelength 0.71073
_diffrn_reflns_av_R_equivalents 0.0129
_diffrn_reflns_av_sigmaI/netI 0.0814
_diffrn_reflns_limit_h_max 20
_diffrn_reflns_limit_h_min -21
_diffrn_reflns_limit_k_max 20
_diffrn_reflns_limit_k_min -22
_diffrn_reflns_limit_l_max 23
_diffrn_reflns_limit_l_min -22
_diffrn_reflns_number 28379
_diffrn_reflns_theta_full 26.00
_diffrn_reflns_theta_max 26.00
_diffrn_reflns_theta_min 1.17
_exptl_absorpt_coefficient_mu 1.776
_exptl_absorpt_correction_T_max 0.7177
_exptl_absorpt_correction_T_min 0.6553
_exptl_absorpt_correction_type multi-scan
_exptl_absorpt_process_details 'SADABS; Bruker, 2008'
_exptl_crystal_colour yellow
_exptl_crystal_density_diffrn 1.335
_exptl_crystal_density_method 'not measured'
_exptl_crystal_description block
_exptl_crystal_F_000 2160
_exptl_crystal_size_max 0.26
_exptl_crystal_size_mid 0.22
_exptl_crystal_size_min 0.20
_refine_diff_density_max 0.856
_refine_diff_density_min -0.906
_refine_diff_density_rms 0.098
_refine_ls_extinction_method none
_refine_ls_goodness_of_fit_ref 1.089
_refine_ls_hydrogen_treatment constr
_refine_ls_matrix_type full
_refine_ls_number_parameters 1027
_refine_ls_number_reflns 20418
_refine_ls_number_restraints 0
_refine_ls_restrained_S_all 1.089
_refine_ls_R_factor_all 0.0896
_refine_ls_R_factor_gt 0.0527
_refine_ls_shift/su_max 0.000
_refine_ls_shift/su_mean 0.000
_refine_ls_structure_factor_coef Fsqd
_refine_ls_weighting_details 'calc w=1/[\s^2^(Fo^2^)+(0.06P)^2^+1.88P] where P=(Fo^2^+2Fc^2^)/3'
_refine_ls_weighting_scheme calc
_refine_ls_wR_factor_gt 0.1414
_refine_ls_wR_factor_ref 0.1466
_reflns_number_gt 12190
_reflns_number_total 20418
_reflns_threshold_expression >2sigma(I)
_cod_data_source_file c5dt03580e2.cif
_cod_data_source_block gf78_0m
_cod_depositor_comments
;
The following automatic conversions were performed:

'_symmetry_cell_setting' value 'Triclinic' changed to 'triclinic'
according to
/usr/data/users/saulius/crontab/automatic-downloads/rss-feeds/RSC/lib/dictionaries/cif_core.dic
dictionary named 'cif_core.dic' version 2.4.2 from 2011-04-26.

Automatic conversion script
Id: cif_fix_values 3271 2015-04-21 07:52:19Z andrius 

 Adding full bibliography for 7036943--7036951.cif.
;
_cod_original_sg_symbol_H-M 'P-1   '
_cod_database_code 7036951

loop_
_symmetry_equiv_pos_as_xyz
'x, y, z'
'-x, -y, -z'

loop_
_atom_site_label
_atom_site_type_symbol
_atom_site_fract_x
_atom_site_fract_y
_atom_site_fract_z
_atom_site_U_iso_or_equiv
_atom_site_adp_type
_atom_site_occupancy
_atom_site_symmetry_multiplicity
_atom_site_calc_flag
_atom_site_refinement_flags
C1 C 0.7564(6) -0.0587(5) 0.4967(6) 0.085(3) Uani 1 1 d .
H1 H 0.7074 -0.0784 0.5119 0.103 Uiso 1 1 calc R
C2 C 0.8031(6) -0.0430(5) 0.5442(6) 0.085(3) Uani 1 1 d .
H2 H 0.7905 -0.0481 0.5980 0.102 Uiso 1 1 calc R
C3 C 0.8705(5) -0.0220(5) 0.5026(5) 0.075(2) Uani 1 1 d .
H3 H 0.9122 -0.0073 0.5216 0.090 Uiso 1 1 calc R
C4 C 0.8705(6) -0.0251(5) 0.4304(5) 0.079(3) Uani 1 1 d .
H4 H 0.9115 -0.0137 0.3893 0.095 Uiso 1 1 calc R
C5 C 0.7969(6) -0.0452(5) 0.4263(5) 0.076(2) Uani 1 1 d .
H5 H 0.7803 -0.0526 0.3820 0.092 Uiso 1 1 calc R
C6 C 0.6369(5) 0.1087(5) 0.6384(5) 0.079(3) Uani 1 1 d .
H6A H 0.5844 0.0972 0.6438 0.095 Uiso 1 1 calc R
H6B H 0.6302 0.1652 0.6286 0.095 Uiso 1 1 calc R
C7 C 0.6921(5) 0.0527(5) 0.7103(5) 0.084(3) Uani 1 1 d .
H7A H 0.6693 0.0086 0.7403 0.126 Uiso 1 1 calc R
H7B H 0.6945 0.0832 0.7413 0.126 Uiso 1 1 calc R
H7C H 0.7456 0.0327 0.6927 0.126 Uiso 1 1 calc R
C8 C 0.4927(5) 0.1221(5) 0.4932(5) 0.079(3) Uani 1 1 d .
H8A H 0.4644 0.0877 0.5338 0.094 Uiso 1 1 calc R
H8B H 0.4902 0.1683 0.5069 0.094 Uiso 1 1 calc R
C9 C 0.4464(6) 0.1512(6) 0.4210(5) 0.094(3) Uani 1 1 d .
H9A H 0.4728 0.1860 0.3799 0.141 Uiso 1 1 calc R
H9B H 0.3924 0.1801 0.4289 0.141 Uiso 1 1 calc R
H9C H 0.4446 0.1063 0.4081 0.141 Uiso 1 1 calc R
C10 C 0.8469(5) 0.2169(5) 0.5380(5) 0.075(2) Uani 1 1 d .
H10A H 0.8102 0.2375 0.5737 0.090 Uiso 1 1 calc R
H10B H 0.8482 0.2618 0.4908 0.090 Uiso 1 1 calc R
C11 C 0.9310(5) 0.1856(6) 0.5710(5) 0.094(3) Uani 1 1 d .
H11A H 0.9314 0.1409 0.6179 0.141 Uiso 1 1 calc R
H11B H 0.9453 0.2274 0.5811 0.141 Uiso 1 1 calc R
H11C H 0.9694 0.1689 0.5348 0.141 Uiso 1 1 calc R
C12 C 0.9423(5) 0.2058(6) 0.3694(5) 0.089(3) Uani 1 1 d .
H12A H 0.9572 0.2208 0.4091 0.107 Uiso 1 1 calc R
H12B H 0.9058 0.2519 0.3351 0.107 Uiso 1 1 calc R
C13 C 1.0180(5) 0.1754(6) 0.3251(5) 0.087(3) Uani 1 1 d .
H13A H 1.0584 0.1382 0.3607 0.130 Uiso 1 1 calc R
H13B H 1.0387 0.2199 0.2921 0.130 Uiso 1 1 calc R
H13C H 1.0039 0.1492 0.2948 0.130 Uiso 1 1 calc R
C14 C 0.8014(5) 0.1867(5) 0.2175(5) 0.074(2) Uani 1 1 d .
H14A H 0.8147 0.2167 0.2450 0.089 Uiso 1 1 calc R
H14B H 0.7514 0.2188 0.1916 0.089 Uiso 1 1 calc R
C15 C 0.8649(5) 0.1832(5) 0.1571(5) 0.083(3) Uani 1 1 d .
H15A H 0.8673 0.2366 0.1250 0.124 Uiso 1 1 calc R
H15B H 0.8524 0.1564 0.1266 0.124 Uiso 1 1 calc R
H15C H 0.9161 0.1543 0.1804 0.124 Uiso 1 1 calc R
C16 C 0.6103(4) 0.0915(5) 0.2632(5) 0.070(2) Uani 1 1 d .
H16A H 0.6400 0.1078 0.2148 0.084 Uiso 1 1 calc R
H16B H 0.5684 0.1381 0.2653 0.084 Uiso 1 1 calc R
C17 C 0.5692(5) 0.0281(5) 0.2630(5) 0.077(2) Uani 1 1 d .
H17A H 0.6045 -0.0242 0.2847 0.115 Uiso 1 1 calc R
H17B H 0.5578 0.0370 0.2113 0.115 Uiso 1 1 calc R
H17C H 0.5196 0.0318 0.2929 0.115 Uiso 1 1 calc R
C18 C 1.0959(6) 0.0565(5) -0.2027(6) 0.083(3) Uani 1 1 d .
H18 H 1.0711 0.0811 -0.2530 0.099 Uiso 1 1 calc R
C19 C 1.0533(6) 0.0395(5) -0.1294(6) 0.086(3) Uani 1 1 d .
H19 H 0.9945 0.0521 -0.1203 0.103 Uiso 1 1 calc R
C20 C 1.1133(6) 0.0046(5) -0.0733(6) 0.080(3) Uani 1 1 d .
H20 H 1.1026 -0.0131 -0.0177 0.096 Uiso 1 1 calc R
C21 C 1.1890(6) -0.0010(5) -0.1085(5) 0.075(2) Uani 1 1 d .
H21 H 1.2403 -0.0272 -0.0818 0.090 Uiso 1 1 calc R
C22 C 1.1811(6) 0.0286(5) -0.1890(5) 0.077(2) Uani 1 1 d .
H22 H 1.2249 0.0270 -0.2276 0.093 Uiso 1 1 calc R
C23 C 0.9054(5) 0.2296(5) -0.0567(5) 0.088(3) Uani 1 1 d .
H23A H 0.8891 0.2845 -0.0918 0.106 Uiso 1 1 calc R
H23B H 0.9390 0.2298 -0.0190 0.106 Uiso 1 1 calc R
C24 C 0.8293(5) 0.2077(6) -0.0143(6) 0.104(3) Uani 1 1 d .
H24A H 0.8034 0.2450 0.0110 0.155 Uiso 1 1 calc R
H24B H 0.8432 0.1546 0.0231 0.155 Uiso 1 1 calc R
H24C H 0.7930 0.2096 -0.0502 0.155 Uiso 1 1 calc R
C25 C 0.9766(6) 0.3305(6) -0.2965(6) 0.096(3) Uani 1 1 d .
H25A H 0.9193 0.3496 -0.2867 0.115 Uiso 1 1 calc R
H25B H 1.0044 0.3585 -0.2777 0.115 Uiso 1 1 calc R
C26 C 0.9890(5) 0.3585(5) -0.3802(5) 0.084(3) Uani 1 1 d .
H26A H 1.0456 0.3438 -0.3927 0.126 Uiso 1 1 calc R
H26B H 0.9694 0.4158 -0.4008 0.126 Uiso 1 1 calc R
H26C H 0.9600 0.3344 -0.4018 0.126 Uiso 1 1 calc R
C27 C 1.3228(6) 0.1004(7) -0.0087(6) 0.107(3) Uani 1 1 d .
H27A H 1.3171 0.1566 -0.0178 0.128 Uiso 1 1 calc R
H27B H 1.3651 0.0832 -0.0426 0.128 Uiso 1 1 calc R
C28 C 1.3403(6) 0.0488(6) 0.0755(5) 0.099(3) Uani 1 1 d .
H28A H 1.2979 0.0675 0.1078 0.148 Uiso 1 1 calc R
H28B H 1.3910 0.0526 0.0883 0.148 Uiso 1 1 calc R
H28C H 1.3431 -0.0060 0.0834 0.148 Uiso 1 1 calc R
C29 C 1.0933(6) 0.1663(5) 0.0655(5) 0.086(3) Uani 1 1 d .
H29A H 1.0457 0.2099 0.0475 0.103 Uiso 1 1 calc R
H29B H 1.1383 0.1900 0.0600 0.103 Uiso 1 1 calc R
C30 C 1.0800(6) 0.1228(6) 0.1494(5) 0.098(3) Uani 1 1 d .
H30A H 1.0270 0.1133 0.1580 0.147 Uiso 1 1 calc R
H30B H 1.0848 0.1547 0.1781 0.147 Uiso 1 1 calc R
H30C H 1.1199 0.0725 0.1657 0.147 Uiso 1 1 calc R
C31 C 1.3452(5) 0.2065(6) -0.2044(5) 0.083(3) Uani 1 1 d .
H31A H 1.3377 0.2177 -0.1571 0.100 Uiso 1 1 calc R
H31B H 1.3264 0.2567 -0.2460 0.100 Uiso 1 1 calc R
C32 C 1.4360(5) 0.1726(5) -0.2177(5) 0.085(3) Uani 1 1 d .
H32A H 1.4595 0.1358 -0.1699 0.128 Uiso 1 1 calc R
H32B H 1.4624 0.2157 -0.2381 0.128 Uiso 1 1 calc R
H32C H 1.4427 0.1452 -0.2535 0.128 Uiso 1 1 calc R
C33 C 1.2202(5) 0.2423(5) -0.3781(5) 0.083(3) Uani 1 1 d .
H33A H 1.2244 0.2899 -0.3701 0.099 Uiso 1 1 calc R
H33B H 1.1769 0.2585 -0.4135 0.099 Uiso 1 1 calc R
C34 C 1.2981(5) 0.2095(5) -0.4147(5) 0.085(3) Uani 1 1 d .
H34A H 1.3269 0.1602 -0.3783 0.127 Uiso 1 1 calc R
H34B H 1.3306 0.2476 -0.4305 0.127 Uiso 1 1 calc R
H34C H 1.2865 0.1998 -0.4586 0.127 Uiso 1 1 calc R
C35 C 0.7497(4) 0.4511(4) 0.3188(4) 0.0576(19) Uani 1 1 d .
H35 H 0.7849 0.4791 0.2854 0.069 Uiso 1 1 calc R
C36 C 0.7302(5) 0.4570(5) 0.3982(4) 0.065(2) Uani 1 1 d .
C37 C 0.7756(5) 0.5012(5) 0.4124(5) 0.069(2) Uani 1 1 d .
H37 H 0.8081 0.5278 0.3739 0.083 Uiso 1 1 calc R
C38 C 0.7714(5) 0.5050(5) 0.4879(4) 0.066(2) Uani 1 1 d .
C39 C 0.7246(4) 0.4635(5) 0.5445(5) 0.070(2) Uani 1 1 d .
H39 H 0.7229 0.4648 0.5938 0.084 Uiso 1 1 calc R
C40 C 0.6790(5) 0.4189(5) 0.5286(4) 0.071(2) Uani 1 1 d .
H40 H 0.6476 0.3907 0.5671 0.085 Uiso 1 1 calc R
C41 C 0.6816(4) 0.4175(4) 0.4526(4) 0.0557(19) Uani 1 1 d .
C42 C 0.5362(4) 0.4263(4) 0.1934(4) 0.0540(18) Uani 1 1 d .
H42 H 0.5386 0.4550 0.1410 0.065 Uiso 1 1 calc R
C43 C 0.4591(5) 0.4229(4) 0.2293(4) 0.061(2) Uani 1 1 d .
C44 C 0.3920(5) 0.4677(5) 0.1825(4) 0.064(2) Uani 1 1 d .
H44 H 0.4009 0.4916 0.1300 0.077 Uiso 1 1 calc R
C45 C 0.3132(5) 0.4774(5) 0.2117(5) 0.071(2) Uani 1 1 d .
C46 C 0.2991(5) 0.4405(5) 0.2907(5) 0.069(2) Uani 1 1 d .
H46 H 0.2466 0.4459 0.3113 0.083 Uiso 1 1 calc R
C47 C 0.3628(5) 0.3969(5) 0.3363(5) 0.067(2) Uani 1 1 d .
H47 H 0.3529 0.3732 0.3886 0.080 Uiso 1 1 calc R
C48 C 0.4427(4) 0.3859(4) 0.3086(4) 0.0548(18) Uani 1 1 d .
C49 C 0.7391(4) 0.4075(4) 0.2199(4) 0.0531(18) Uani 1 1 d .
C50 C 0.8140(4) 0.4086(4) 0.1852(4) 0.0485(17) Uani 1 1 d .
H50 H 0.8542 0.4154 0.2090 0.058 Uiso 1 1 calc R
C51 C 0.8294(4) 0.3996(4) 0.1142(4) 0.0515(17) Uani 1 1 d .
C52 C 0.7684(4) 0.3955(4) 0.0756(4) 0.0503(17) Uani 1 1 d .
H52 H 0.7775 0.3951 0.0258 0.060 Uiso 1 1 calc R
C53 C 0.6916(4) 0.3920(4) 0.1130(4) 0.0574(19) Uani 1 1 d .
H53 H 0.6503 0.3861 0.0898 0.069 Uiso 1 1 calc R
C54 C 0.6804(4) 0.3977(4) 0.1874(4) 0.0491(17) Uani 1 1 d .
C55 C 0.9832(5) 0.3640(4) 0.1139(4) 0.063(2) Uani 1 1 d .
H55 H 0.9797 0.3462 0.1672 0.076 Uiso 1 1 calc R
C56 C 1.0566(4) 0.3562(4) 0.0817(4) 0.0542(18) Uani 1 1 d .
H56 H 1.1020 0.3307 0.1118 0.065 Uiso 1 1 calc R
C57 C 1.0654(4) 0.3876(4) -0.0005(4) 0.0574(19) Uani 1 1 d .
C58 C 0.9970(4) 0.4226(4) -0.0428(4) 0.0538(18) Uani 1 1 d .
C59 C 0.9166(4) 0.4295(4) -0.0074(4) 0.0429(16) Uani 1 1 d .
H59 H 0.8706 0.4542 -0.0368 0.051 Uiso 1 1 calc R
C60 C 0.9106(4) 0.3968(4) 0.0750(4) 0.0502(17) Uani 1 1 d .
C61 C 0.9558(5) 0.5103(5) -0.1655(5) 0.060(2) Uani 1 1 d .
H61 H 0.9112 0.5331 -0.1404 0.072 Uiso 1 1 calc R
C62 C 0.9592(5) 0.5485(4) -0.2477(4) 0.0553(18) Uani 1 1 d .
C63 C 0.8943(4) 0.6129(4) -0.2782(4) 0.0531(18) Uani 1 1 d .
H63 H 0.8532 0.6296 -0.2461 0.064 Uiso 1 1 calc R
C64 C 0.8911(4) 0.6536(4) -0.3600(5) 0.061(2) Uani 1 1 d .
C65 C 0.9532(4) 0.6293(4) -0.4077(4) 0.0561(18) Uani 1 1 d .
H65 H 0.9525 0.6557 -0.4606 0.067 Uiso 1 1 calc R
C66 C 1.0163(4) 0.5643(4) -0.3735(4) 0.0561(18) Uani 1 1 d .
H66 H 1.0570 0.5465 -0.4053 0.067 Uiso 1 1 calc R
C67 C 1.0224(5) 0.5245(4) -0.2959(4) 0.0528(18) Uani 1 1 d .
C68 C 1.2031(4) 0.3905(4) -0.0145(4) 0.0546(19) Uani 1 1 d .
H68 H 1.1970 0.3956 0.0335 0.066 Uiso 1 1 calc R
C69 C 1.2795(2) 0.3908(3) -0.0524(3) 0.0569(19) Uani 1 1 d G
C70 C 1.3392(3) 0.3914(3) -0.0093(2) 0.063(2) Uani 1 1 d G
H70 H 1.3266 0.3940 0.0395 0.075 Uiso 1 1 calc R
C71 C 1.4178(2) 0.3879(3) -0.0392(3) 0.074(2) Uani 1 1 d G
C72 C 1.4367(2) 0.3839(3) -0.1121(3) 0.066(2) Uani 1 1 d G
H72 H 1.4892 0.3816 -0.1321 0.079 Uiso 1 1 calc R
C73 C 1.3770(3) 0.3833(3) -0.1552(2) 0.062(2) Uani 1 1 d G
H73 H 1.3896 0.3807 -0.2039 0.075 Uiso 1 1 calc R
C74 C 1.2984(2) 0.3868(3) -0.1253(2) 0.0512(17) Uani 1 1 d G
Cl1 Cl 0.82720(12) 0.55771(12) 0.51000(11) 0.0694(5) Uani 1 1 d .
Cl2 Cl 0.23275(12) 0.53390(14) 0.15099(12) 0.0781(6) Uani 1 1 d .
Cl3 Cl 0.80986(12) 0.73681(12) -0.39756(11) 0.0709(5) Uani 1 1 d .
Cl4 Cl 1.49209(12) 0.39200(14) 0.01372(12) 0.0777(6) Uani 1 1 d .
Co1 Co 0.76238(6) 0.05884(6) 0.44979(6) 0.0618(3) Uani 1 1 d .
Co2 Co 1.13559(7) 0.11848(7) -0.14228(7) 0.0765(3) Uani 1 1 d .
Gd1 Gd 0.63828(2) 0.30796(2) 0.36564(2) 0.05098(11) Uani 1 1 d .
Gd2 Gd 1.12783(2) 0.35680(2) -0.16125(2) 0.05616(12) Uani 1 1 d .
N1 N 0.7183(3) 0.4085(3) 0.2982(3) 0.0486(14) Uani 1 1 d .
N2 N 0.6044(4) 0.3914(3) 0.2295(3) 0.0531(15) Uani 1 1 d .
N3 N 1.0061(3) 0.4489(4) -0.1221(3) 0.0536(15) Uani 1 1 d .
N4 N 1.1373(3) 0.3832(3) -0.0430(3) 0.0489(14) Uani 1 1 d .
O1 O 0.6857(3) 0.0838(3) 0.5834(3) 0.0800(16) Uani 1 1 d .
O2 O 0.5802(3) 0.0771(3) 0.4929(3) 0.0765(15) Uani 1 1 d .
O3 O 0.6219(3) 0.2020(3) 0.4761(3) 0.0686(14) Uani 1 1 d .
O4 O 0.8133(3) 0.1623(3) 0.5219(3) 0.0805(17) Uani 1 1 d .
O5 O 0.9052(3) 0.1400(3) 0.4024(3) 0.0792(16) Uani 1 1 d .
O6 O 0.7655(3) 0.2424(3) 0.4025(3) 0.0712(15) Uani 1 1 d .
O7 O 0.7839(3) 0.1168(3) 0.2735(3) 0.0712(15) Uani 1 1 d .
O8 O 0.6614(3) 0.0699(3) 0.3203(3) 0.0733(15) Uani 1 1 d .
O9 O 0.6645(3) 0.2087(3) 0.3130(2) 0.0510(11) Uani 1 1 d .
O10 O 0.6388(3) 0.3748(3) 0.4416(2) 0.0574(12) Uani 1 1 d .
O11 O 0.5043(3) 0.3440(3) 0.3568(3) 0.0615(13) Uani 1 1 d .
O12 O 0.9555(3) 0.1849(3) -0.0991(3) 0.0824(17) Uani 1 1 d .
O13 O 1.0000(3) 0.2451(4) -0.2471(3) 0.0813(16) Uani 1 1 d .
O14 O 1.0233(3) 0.2948(3) -0.1452(3) 0.0833(17) Uani 1 1 d .
O15 O 1.2499(4) 0.0868(4) -0.0186(3) 0.0885(18) Uani 1 1 d .
O16 O 1.1085(3) 0.1227(3) 0.0178(3) 0.0774(16) Uani 1 1 d .
O17 O 1.1855(4) 0.2301(3) -0.0687(3) 0.0824(17) Uani 1 1 d .
O18 O 1.2948(3) 0.1503(3) -0.1997(3) 0.0805(16) Uani 1 1 d .
O19 O 1.1982(4) 0.1868(3) -0.3051(3) 0.0831(17) Uani 1 1 d .
O20 O 1.1895(3) 0.2762(3) -0.2279(3) 0.0818(17) Uani 1 1 d .
O21 O 1.0830(3) 0.4634(3) -0.2659(3) 0.0600(13) Uani 1 1 d .
O22 O 1.2434(3) 0.3877(3) -0.1711(3) 0.0611(13) Uani 1 1 d .
P1 P 0.65110(14) 0.11215(14) 0.50084(13) 0.0709(6) Uani 1 1 d .
P2 P 0.81550(13) 0.15495(13) 0.43996(13) 0.0636(6) Uani 1 1 d .
P3 P 0.71346(13) 0.12105(12) 0.33728(12) 0.0611(5) Uani 1 1 d .
P4 P 1.02330(15) 0.21862(15) -0.15878(15) 0.0803(7) Uani 1 1 d .
P5 P 1.16878(15) 0.14529(15) -0.05418(14) 0.0775(7) Uani 1 1 d .
P6 P 1.19939(15) 0.19151(14) -0.22475(14) 0.0779(7) Uani 1 1 d .

loop_
_atom_site_aniso_label
_atom_site_aniso_U_11
_atom_site_aniso_U_22
_atom_site_aniso_U_33
_atom_site_aniso_U_23
_atom_site_aniso_U_13
_atom_site_aniso_U_12
C1 0.093(7) 0.075(6) 0.100(7) -0.034(5) 0.031(6) -0.051(5)
C2 0.090(7) 0.064(6) 0.098(7) -0.021(5) 0.010(6) -0.029(5)
C3 0.068(6) 0.075(6) 0.098(7) -0.043(5) -0.006(5) -0.023(5)
C4 0.097(7) 0.057(5) 0.085(6) -0.032(5) 0.020(5) -0.021(5)
C5 0.086(6) 0.059(5) 0.093(7) -0.037(5) 0.005(5) -0.019(5)
C6 0.086(6) 0.080(6) 0.100(7) -0.063(6) 0.026(6) -0.034(5)
C7 0.100(7) 0.109(7) 0.083(6) -0.056(6) 0.026(5) -0.069(6)
C8 0.090(7) 0.083(6) 0.089(7) -0.054(5) 0.026(5) -0.042(5)
C9 0.101(7) 0.117(8) 0.084(7) -0.053(6) 0.026(6) -0.045(6)
C10 0.091(6) 0.100(6) 0.068(5) -0.049(5) -0.010(5) -0.047(5)
C11 0.081(7) 0.100(7) 0.080(6) -0.020(5) 0.016(5) -0.015(5)
C12 0.091(7) 0.117(8) 0.086(6) -0.057(6) 0.042(5) -0.057(6)
C13 0.049(5) 0.110(7) 0.091(6) -0.033(6) 0.010(5) -0.013(5)
C14 0.089(6) 0.056(5) 0.089(6) -0.037(5) 0.011(5) -0.027(4)
C15 0.074(6) 0.114(7) 0.098(7) -0.068(6) 0.022(5) -0.051(5)
C16 0.048(4) 0.096(6) 0.093(6) -0.064(5) 0.005(4) -0.019(4)
C17 0.094(6) 0.078(6) 0.076(6) -0.047(5) 0.020(5) -0.033(5)
C18 0.095(7) 0.079(6) 0.085(7) -0.038(5) 0.007(6) -0.030(5)
C19 0.097(7) 0.091(7) 0.102(7) -0.052(6) 0.010(6) -0.052(6)
C20 0.099(7) 0.070(6) 0.091(7) -0.046(5) 0.004(6) -0.031(5)
C21 0.088(7) 0.079(6) 0.071(6) -0.030(5) 0.000(5) -0.037(5)
C22 0.089(7) 0.073(6) 0.087(7) -0.044(5) -0.002(5) -0.023(5)
C23 0.089(6) 0.091(7) 0.107(7) -0.060(6) 0.039(6) -0.041(5)
C24 0.073(6) 0.148(9) 0.120(8) -0.088(7) 0.045(6) -0.040(6)
C25 0.106(8) 0.091(8) 0.098(8) -0.038(6) -0.012(6) -0.028(6)
C26 0.092(7) 0.106(7) 0.078(6) -0.067(6) -0.006(5) -0.013(5)
C27 0.092(8) 0.124(9) 0.113(9) -0.058(7) 0.000(7) -0.020(7)
C28 0.090(7) 0.133(9) 0.085(7) -0.049(7) -0.001(6) -0.032(6)
C29 0.090(7) 0.098(7) 0.091(7) -0.054(6) 0.025(5) -0.042(5)
C30 0.090(7) 0.132(9) 0.091(7) -0.045(7) 0.001(6) -0.049(6)
C31 0.078(6) 0.106(7) 0.074(6) -0.028(5) 0.007(5) -0.044(5)
C32 0.097(7) 0.109(7) 0.094(6) -0.080(6) 0.048(5) -0.055(6)
C33 0.091(6) 0.103(7) 0.086(6) -0.067(6) 0.035(5) -0.043(5)
C34 0.085(6) 0.120(7) 0.105(7) -0.086(6) 0.042(5) -0.068(5)
C35 0.068(5) 0.073(5) 0.035(4) -0.019(4) 0.007(3) -0.027(4)
C36 0.089(6) 0.070(5) 0.048(4) -0.020(4) -0.002(4) -0.038(5)
C37 0.065(5) 0.073(6) 0.080(6) -0.037(5) 0.009(4) -0.026(4)
C38 0.070(5) 0.086(6) 0.070(5) -0.042(5) 0.005(4) -0.046(5)
C39 0.062(5) 0.097(6) 0.081(6) -0.053(5) -0.001(4) -0.038(5)
C40 0.094(6) 0.078(6) 0.071(5) -0.048(5) 0.028(5) -0.053(5)
C41 0.049(4) 0.071(5) 0.067(5) -0.048(4) 0.023(4) -0.025(4)
C42 0.052(4) 0.067(5) 0.046(4) -0.020(4) 0.004(4) -0.020(4)
C43 0.059(5) 0.057(5) 0.071(5) -0.026(4) 0.020(4) -0.026(4)
C44 0.065(5) 0.085(6) 0.045(4) -0.023(4) 0.006(4) -0.025(4)
C45 0.050(5) 0.080(6) 0.068(5) -0.005(5) -0.008(4) -0.020(4)
C46 0.061(5) 0.092(6) 0.070(6) -0.033(5) 0.009(4) -0.040(5)
C47 0.063(5) 0.092(6) 0.065(5) -0.043(5) 0.008(4) -0.032(5)
C48 0.046(4) 0.073(5) 0.052(5) -0.023(4) 0.005(4) -0.027(4)
C49 0.056(5) 0.063(5) 0.045(4) -0.021(4) 0.002(4) -0.021(4)
C50 0.054(4) 0.040(4) 0.054(4) -0.024(3) 0.009(3) -0.009(3)
C51 0.050(4) 0.046(4) 0.061(5) -0.024(4) 0.005(4) -0.012(3)
C52 0.041(4) 0.058(4) 0.057(4) -0.033(4) 0.010(3) -0.008(3)
C53 0.049(4) 0.066(5) 0.057(5) -0.027(4) -0.002(4) -0.005(4)
C54 0.053(4) 0.042(4) 0.052(4) -0.021(3) 0.000(4) -0.007(3)
C55 0.075(6) 0.074(5) 0.034(4) -0.008(4) 0.002(4) -0.022(4)
C56 0.055(5) 0.059(5) 0.044(4) -0.017(4) -0.001(4) -0.009(4)
C57 0.052(5) 0.059(5) 0.065(5) -0.027(4) 0.008(4) -0.018(4)
C58 0.058(5) 0.054(4) 0.039(4) -0.014(3) 0.009(4) -0.006(4)
C59 0.047(4) 0.054(4) 0.045(4) -0.032(3) -0.012(3) -0.014(3)
C60 0.043(4) 0.055(4) 0.056(4) -0.026(4) 0.008(3) -0.014(3)
C61 0.052(5) 0.059(5) 0.075(6) -0.033(4) 0.008(4) -0.016(4)
C62 0.068(5) 0.047(4) 0.064(5) -0.026(4) 0.004(4) -0.030(4)
C63 0.051(4) 0.055(5) 0.054(5) -0.021(4) -0.005(4) -0.012(4)
C64 0.054(5) 0.061(5) 0.073(5) -0.029(4) -0.009(4) -0.012(4)
C65 0.058(5) 0.052(5) 0.058(5) -0.014(4) -0.014(4) -0.014(4)
C66 0.058(5) 0.052(5) 0.058(5) -0.014(4) -0.014(4) -0.014(4)
C67 0.073(5) 0.056(5) 0.050(5) -0.032(4) -0.002(4) -0.029(4)
C68 0.050(4) 0.053(4) 0.052(4) -0.021(4) -0.003(4) 0.005(4)
C69 0.057(5) 0.062(5) 0.047(4) -0.010(4) -0.010(4) -0.014(4)
C70 0.049(4) 0.078(5) 0.081(5) -0.052(5) 0.012(4) -0.018(4)
C71 0.070(6) 0.089(6) 0.070(6) -0.036(5) 0.020(4) -0.030(5)
C72 0.049(4) 0.074(5) 0.091(6) -0.043(5) 0.007(4) -0.027(4)
C73 0.043(4) 0.071(5) 0.081(5) -0.035(4) 0.011(4) -0.020(4)
C74 0.051(4) 0.043(4) 0.062(5) -0.022(4) 0.008(4) -0.015(3)
Cl1 0.0762(13) 0.0942(15) 0.0714(13) -0.0539(12) 0.0144(10) -0.0465(11)
Cl2 0.0579(12) 0.1005(17) 0.0691(13) -0.0214(12) -0.0015(10) -0.0208(11)
Cl3 0.0726(13) 0.0687(13) 0.0683(13) -0.0227(11) 0.0000(10) -0.0155(10)
Cl4 0.0617(12) 0.1048(17) 0.0806(14) -0.0454(13) 0.0070(11) -0.0288(12)
Co1 0.0670(7) 0.0603(7) 0.0682(7) -0.0291(5) 0.0078(5) -0.0270(5)
Co2 0.0817(8) 0.0801(8) 0.0816(8) -0.0432(7) 0.0253(6) -0.0335(6)
Gd1 0.0554(2) 0.0551(2) 0.0549(2) -0.02844(18) 0.01072(17) -0.02614(18)
Gd2 0.0499(2) 0.0683(3) 0.0544(2) -0.0264(2) 0.01088(18) -0.02008(19)
N1 0.039(3) 0.059(4) 0.057(4) -0.029(3) 0.006(3) -0.016(3)
N2 0.065(4) 0.058(4) 0.050(3) -0.032(3) 0.010(3) -0.025(3)
N3 0.048(3) 0.062(4) 0.064(4) -0.034(3) 0.010(3) -0.025(3)
N4 0.050(3) 0.041(3) 0.060(4) -0.022(3) 0.014(3) -0.019(3)
O1 0.074(4) 0.088(4) 0.079(4) -0.038(3) 0.005(3) -0.012(3)
O2 0.074(4) 0.083(4) 0.086(4) -0.040(3) 0.009(3) -0.031(3)
O3 0.075(4) 0.069(4) 0.066(3) -0.024(3) 0.024(3) -0.035(3)
O4 0.104(4) 0.091(4) 0.092(4) -0.054(3) 0.003(3) -0.067(3)
O5 0.063(3) 0.077(4) 0.103(4) -0.033(3) 0.001(3) -0.027(3)
O6 0.075(4) 0.072(4) 0.068(3) -0.014(3) -0.013(3) -0.030(3)
O7 0.074(4) 0.065(3) 0.068(3) -0.024(3) 0.016(3) -0.014(3)
O8 0.077(4) 0.071(4) 0.080(4) -0.030(3) -0.009(3) -0.021(3)
O9 0.055(3) 0.055(3) 0.055(3) -0.028(2) 0.011(2) -0.026(2)
O10 0.058(3) 0.072(3) 0.050(3) -0.025(3) -0.007(2) -0.021(3)
O11 0.056(3) 0.084(4) 0.058(3) -0.032(3) 0.005(3) -0.030(3)
O12 0.090(4) 0.080(4) 0.096(4) -0.055(3) 0.035(3) -0.034(3)
O13 0.090(4) 0.082(4) 0.091(4) -0.049(4) 0.002(3) -0.027(3)
O14 0.089(4) 0.097(4) 0.109(5) -0.077(4) 0.022(3) -0.050(3)
O15 0.074(4) 0.106(5) 0.092(4) -0.047(4) -0.002(3) -0.016(4)
O16 0.080(4) 0.087(4) 0.092(4) -0.050(3) 0.020(3) -0.047(3)
O17 0.096(4) 0.073(4) 0.096(4) -0.048(3) -0.017(3) -0.017(3)
O18 0.071(4) 0.094(4) 0.095(4) -0.058(4) 0.024(3) -0.027(3)
O19 0.094(4) 0.101(4) 0.068(4) -0.039(3) 0.019(3) -0.042(4)
O20 0.085(4) 0.082(4) 0.105(4) -0.061(3) 0.032(3) -0.039(3)
O21 0.052(3) 0.076(4) 0.057(3) -0.026(3) 0.003(2) -0.022(3)
O22 0.053(3) 0.085(4) 0.063(3) -0.038(3) 0.009(2) -0.034(3)
P1 0.0740(15) 0.0769(16) 0.0611(14) -0.0243(12) 0.0117(11) -0.0235(12)
P2 0.0639(13) 0.0666(14) 0.0789(15) -0.0441(12) 0.0015(11) -0.0210(11)
P3 0.0768(14) 0.0600(13) 0.0644(13) -0.0377(11) 0.0072(11) -0.0274(11)
P4 0.0768(16) 0.0879(17) 0.1010(19) -0.0575(15) 0.0139(14) -0.0326(13)
P5 0.0793(16) 0.0756(16) 0.0825(16) -0.0380(13) 0.0128(13) -0.0194(13)
P6 0.0868(17) 0.0771(16) 0.0768(16) -0.0399(13) 0.0262(13) -0.0264(13)

loop_
_atom_type_symbol
_atom_type_description
_atom_type_scat_dispersion_real
_atom_type_scat_dispersion_imag
_atom_type_scat_source
C C 0.0033 0.0016 'International Tables Vol C Tables 4.2.6.8 and 6.1.1.4'
H H 0.0000 0.0000 'International Tables Vol C Tables 4.2.6.8 and 6.1.1.4'
N N 0.0061 0.0033 'International Tables Vol C Tables 4.2.6.8 and 6.1.1.4'
O O 0.0106 0.0060 'International Tables Vol C Tables 4.2.6.8 and 6.1.1.4'
P P 0.1023 0.0942 'International Tables Vol C Tables 4.2.6.8 and 6.1.1.4'
Cl Cl 0.1484 0.1585 'International Tables Vol C Tables 4.2.6.8 and 6.1.1.4'
Co Co 0.3494 0.9721 'International Tables Vol C Tables 4.2.6.8 and 6.1.1.4'
Gd Gd -0.1653 3.9035 'International Tables Vol C Tables 4.2.6.8 and 6.1.1.4'

loop_
_geom_angle_atom_site_label_1
_geom_angle_atom_site_label_2
_geom_angle_atom_site_label_3
_geom_angle
C5 C1 C2 106.2(8)
C5 C1 Co1 70.1(5)
C2 C1 Co1 70.6(5)
C5 C1 H1 126.9
C2 C1 H1 126.9
Co1 C1 H1 126.9
C3 C2 C1 108.6(9)
C3 C2 Co1 72.9(5)
C1 C2 Co1 69.0(5)
C3 C2 H2 125.7
C1 C2 H2 125.7
Co1 C2 H2 125.7
C4 C3 C2 109.6(8)
C4 C3 Co1 72.5(5)
C2 C3 Co1 68.9(5)
C4 C3 H3 125.2
C2 C3 H3 125.2
Co1 C3 H3 125.2
C3 C4 C5 106.3(8)
C3 C4 Co1 70.0(5)
C5 C4 Co1 66.0(5)
C3 C4 H4 126.8
C5 C4 H4 126.8
Co1 C4 H4 126.8
C1 C5 C4 109.2(8)
C1 C5 Co1 70.5(5)
C4 C5 Co1 74.3(5)
C1 C5 H5 125.3
C4 C5 H5 125.3
Co1 C5 H5 125.3
O1 C6 C7 97.7(6)
O1 C6 H6A 112.2
C7 C6 H6A 112.2
O1 C6 H6B 112.2
C7 C6 H6B 112.2
H6A C6 H6B 109.8
C6 C7 H7A 109.5
C6 C7 H7B 109.5
H7A C7 H7B 109.5
C6 C7 H7C 109.5
H7A C7 H7C 109.5
H7B C7 H7C 109.5
C9 C8 O2 118.4(7)
C9 C8 H8A 107.7
O2 C8 H8A 107.7
C9 C8 H8B 107.7
O2 C8 H8B 107.7
H8A C8 H8B 107.1
C8 C9 H9A 109.5
C8 C9 H9B 109.5
H9A C9 H9B 109.5
C8 C9 H9C 109.5
H9A C9 H9C 109.5
H9B C9 H9C 109.5
O4 C10 C11 118.0(7)
O4 C10 H10A 107.8
C11 C10 H10A 107.8
O4 C10 H10B 107.8
C11 C10 H10B 107.8
H10A C10 H10B 107.2
C10 C11 H11A 109.5
C10 C11 H11B 109.5
H11A C11 H11B 109.5
C10 C11 H11C 109.5
H11A C11 H11C 109.5
H11B C11 H11C 109.5
O5 C12 C13 105.3(7)
O5 C12 H12A 110.7
C13 C12 H12A 110.7
O5 C12 H12B 110.7
C13 C12 H12B 110.7
H12A C12 H12B 108.8
C12 C13 H13A 109.5
C12 C13 H13B 109.5
H13A C13 H13B 109.5
C12 C13 H13C 109.5
H13A C13 H13C 109.5
H13B C13 H13C 109.5
O7 C14 C15 122.2(7)
O7 C14 H14A 106.8
C15 C14 H14A 106.8
O7 C14 H14B 106.8
C15 C14 H14B 106.8
H14A C14 H14B 106.6
C14 C15 H15A 109.5
C14 C15 H15B 109.5
H15A C15 H15B 109.5
C14 C15 H15C 109.5
H15A C15 H15C 109.5
H15B C15 H15C 109.5
O8 C16 C17 116.6(7)
O8 C16 H16A 108.1
C17 C16 H16A 108.1
O8 C16 H16B 108.1
C17 C16 H16B 108.1
H16A C16 H16B 107.3
C16 C17 H17A 109.5
C16 C17 H17B 109.5
H17A C17 H17B 109.5
C16 C17 H17C 109.5
H17A C17 H17C 109.5
H17B C17 H17C 109.5
C22 C18 C19 108.1(9)
C22 C18 Co2 67.4(5)
C19 C18 Co2 73.8(5)
C22 C18 H18 125.9
C19 C18 H18 125.9
Co2 C18 H18 125.9
C20 C19 C18 106.1(9)
C20 C19 Co2 67.5(5)
C18 C19 Co2 67.9(5)
C20 C19 H19 126.9
C18 C19 H19 126.9
Co2 C19 H19 126.9
C21 C20 C19 109.9(9)
C21 C20 Co2 66.6(5)
C19 C20 Co2 75.0(5)
C21 C20 H20 125.1
C19 C20 H20 125.1
Co2 C20 H20 125.1
C20 C21 C22 109.3(9)
C20 C21 Co2 74.9(5)
C22 C21 Co2 71.8(5)
C20 C21 H21 125.1
C22 C21 H21 125.1
Co2 C21 H21 125.1
C21 C22 C18 106.5(9)
C21 C22 Co2 68.1(5)
C18 C22 Co2 73.1(5)
C21 C22 H22 126.7
C18 C22 H22 126.7
Co2 C22 H22 126.7
O12 C23 C24 121.8(7)
O12 C23 H23A 106.9
C24 C23 H23A 106.9
O12 C23 H23B 106.9
C24 C23 H23B 106.9
H23A C23 H23B 106.7
C23 C24 H24A 109.5
C23 C24 H24B 109.5
H24A C24 H24B 109.5
C23 C24 H24C 109.5
H24A C24 H24C 109.5
H24B C24 H24C 109.5
C26 C25 O13 123.2(8)
C26 C25 H25A 106.5
O13 C25 H25A 106.5
C26 C25 H25B 106.5
O13 C25 H25B 106.5
H25A C25 H25B 106.5
C25 C26 H26A 109.5
C25 C26 H26B 109.5
H26A C26 H26B 109.5
C25 C26 H26C 109.5
H26A C26 H26C 109.5
H26B C26 H26C 109.5
O15 C27 C28 102.5(9)
O15 C27 H27A 111.3
C28 C27 H27A 111.3
O15 C27 H27B 111.3
C28 C27 H27B 111.3
H27A C27 H27B 109.2
C27 C28 H28A 109.5
C27 C28 H28B 109.5
H28A C28 H28B 109.5
C27 C28 H28C 109.5
H28A C28 H28C 109.5
H28B C28 H28C 109.5
O16 C29 C30 117.4(8)
O16 C29 H29A 107.9
C30 C29 H29A 107.9
O16 C29 H29B 107.9
C30 C29 H29B 107.9
H29A C29 H29B 107.2
C29 C30 H30A 109.5
C29 C30 H30B 109.5
H30A C30 H30B 109.5
C29 C30 H30C 109.5
H30A C30 H30C 109.5
H30B C30 H30C 109.5
O18 C31 C32 112.9(7)
O18 C31 H31A 109.0
C32 C31 H31A 109.0
O18 C31 H31B 109.0
C32 C31 H31B 109.0
H31A C31 H31B 107.8
C31 C32 H32A 109.5
C31 C32 H32B 109.5
H32A C32 H32B 109.5
C31 C32 H32C 109.5
H32A C32 H32C 109.5
H32B C32 H32C 109.5
O19 C33 C34 114.8(8)
O19 C33 H33A 108.6
C34 C33 H33A 108.6
O19 C33 H33B 108.6
C34 C33 H33B 108.6
H33A C33 H33B 107.5
C33 C34 H34A 109.5
C33 C34 H34B 109.5
H34A C34 H34B 109.5
C33 C34 H34C 109.5
H34A C34 H34C 109.5
H34B C34 H34C 109.5
N1 C35 C36 120.1(7)
N1 C35 H35 120.0
C36 C35 H35 120.0
C41 C36 C37 122.7(7)
C41 C36 C35 125.4(7)
C37 C36 C35 111.5(7)
C36 C37 C38 118.7(7)
C36 C37 H37 120.7
C38 C37 H37 120.7
C39 C38 C37 119.6(7)
C39 C38 Cl1 119.2(6)
C37 C38 Cl1 121.2(6)
C38 C39 C40 120.6(7)
C38 C39 H39 119.7
C40 C39 H39 119.7
C39 C40 C41 119.3(7)
C39 C40 H40 120.3
C41 C40 H40 120.3
O10 C41 C36 124.4(7)
O10 C41 C40 116.5(6)
C36 C41 C40 119.0(7)
N2 C42 C43 123.9(7)
N2 C42 H42 118.1
C43 C42 H42 118.1
C44 C43 C42 116.2(7)
C44 C43 C48 116.9(7)
C42 C43 C48 126.5(7)
C45 C44 C43 122.4(7)
C45 C44 H44 118.8
C43 C44 H44 118.8
C44 C45 C46 119.2(7)
C44 C45 Cl2 120.2(6)
C46 C45 Cl2 120.5(6)
C47 C46 C45 119.1(7)
C47 C46 H46 120.4
C45 C46 H46 120.4
C46 C47 C48 123.0(8)
C46 C47 H47 118.5
C48 C47 H47 118.5
O11 C48 C47 120.7(7)
O11 C48 C43 119.9(6)
C47 C48 C43 119.3(7)
C54 C49 C50 121.6(7)
C54 C49 N1 113.8(6)
C50 C49 N1 124.3(6)
C49 C50 C51 119.7(7)
C49 C50 H50 120.2
C51 C50 H50 120.2
C52 C51 C50 120.6(6)
C52 C51 C60 117.1(6)
C50 C51 C60 122.2(6)
C51 C52 C53 119.2(6)
C51 C52 H52 120.4
C53 C52 H52 120.4
C52 C53 C54 117.4(7)
C52 C53 H53 121.3
C54 C53 H53 121.3
C49 C54 C53 121.2(7)
C49 C54 N2 118.9(6)
C53 C54 N2 119.9(6)
C56 C55 C60 125.8(7)
C56 C55 H55 117.1
C60 C55 H55 117.1
C55 C56 C57 119.2(7)
C55 C56 H56 120.4
C57 C56 H56 120.4
C58 C57 N4 115.1(7)
C58 C57 C56 118.5(7)
N4 C57 C56 126.3(7)
C57 C58 N3 118.0(6)
C57 C58 C59 122.2(6)
N3 C58 C59 119.8(6)
C60 C59 C58 117.5(6)
C60 C59 H59 121.3
C58 C59 H59 121.3
C55 C60 C59 116.7(6)
C55 C60 C51 123.6(6)
C59 C60 C51 119.7(6)
N3 C61 C62 128.8(7)
N3 C61 H61 115.6
C62 C61 H61 115.6
C63 C62 C67 120.5(7)
C63 C62 C61 115.1(7)
C67 C62 C61 124.4(7)
C62 C63 C64 119.2(7)
C62 C63 H63 120.4
C64 C63 H63 120.4
C65 C64 C63 120.2(7)
C65 C64 Cl3 121.0(6)
C63 C64 Cl3 118.7(6)
C66 C65 C64 117.6(7)
C66 C65 H65 121.2
C64 C65 H65 121.2
C67 C66 C65 124.2(7)
C67 C66 H66 117.9
C65 C66 H66 117.9
O21 C67 C66 122.3(7)
O21 C67 C62 119.4(7)
C66 C67 C62 118.2(7)
N4 C68 C69 125.2(6)
N4 C68 H68 117.4
C69 C68 H68 117.4
C70 C69 C74 120.0
C70 C69 C68 114.9(4)
C74 C69 C68 125.1(4)
C69 C70 C71 120.0
C69 C70 H70 120.0
C71 C70 H70 120.0
C72 C71 C70 120.0
C72 C71 Cl4 120.0(3)
C70 C71 Cl4 120.0(3)
C71 C72 C73 120.0
C71 C72 H72 120.0
C73 C72 H72 120.0
C74 C73 C72 120.0
C74 C73 H73 120.0
C72 C73 H73 120.0
O22 C74 C73 116.6(4)
O22 C74 C69 123.4(4)
C73 C74 C69 120.0
C5 Co1 C1 39.4(3)
C5 Co1 C2 65.9(4)
C1 Co1 C2 40.4(3)
C5 Co1 C3 65.2(3)
C1 Co1 C3 66.0(4)
C2 Co1 C3 38.3(3)
C5 Co1 P3 89.4(3)
C1 Co1 P3 114.1(3)
C2 Co1 P3 153.7(3)
C3 Co1 P3 139.3(3)
C5 Co1 C4 39.7(3)
C1 Co1 C4 66.0(3)
C2 Co1 C4 64.2(3)
C3 Co1 C4 37.5(3)
P3 Co1 C4 103.0(3)
C5 Co1 P2 136.9(3)
C1 Co1 P2 151.8(3)
C2 Co1 P2 112.3(3)
C3 Co1 P2 87.3(2)
P3 Co1 P2 91.77(9)
C4 Co1 P2 98.7(3)
C5 Co1 P1 131.3(3)
C1 Co1 P1 98.6(3)
C2 Co1 P1 98.8(3)
C3 Co1 P1 130.0(3)
P3 Co1 P1 90.73(9)
C4 Co1 P1 162.4(2)
P2 Co1 P1 91.70(9)
C21 Co2 P6 115.5(3)
C21 Co2 P5 100.2(3)
P6 Co2 P5 93.07(11)
C21 Co2 C22 40.1(3)
P6 Co2 C22 90.3(3)
P5 Co2 C22 135.1(3)
C21 Co2 C20 38.5(3)
P6 Co2 C20 153.4(3)
P5 Co2 C20 97.2(3)
C22 Co2 C20 65.3(3)
C21 Co2 C18 65.9(3)
P6 Co2 C18 104.1(3)
P5 Co2 C18 161.3(3)
C22 Co2 C18 39.5(3)
C20 Co2 C18 64.1(3)
C21 Co2 C19 64.5(4)
P6 Co2 C19 141.4(3)
P5 Co2 C19 125.5(3)
C22 Co2 C19 65.1(3)
C20 Co2 C19 37.6(3)
C18 Co2 C19 38.2(3)
C21 Co2 P4 149.7(3)
P6 Co2 P4 92.06(11)
P5 Co2 P4 90.21(10)
C22 Co2 P4 134.4(3)
C20 Co2 P4 112.3(3)
C18 Co2 P4 96.4(3)
C19 Co2 P4 86.2(3)
O10 Gd1 O11 94.20(17)
O10 Gd1 O6 86.28(17)
O11 Gd1 O6 163.80(18)
O10 Gd1 O9 162.78(16)
O11 Gd1 O9 97.84(16)
O6 Gd1 O9 78.74(17)
O10 Gd1 O3 86.89(17)
O11 Gd1 O3 87.50(18)
O6 Gd1 O3 76.35(18)
O9 Gd1 O3 81.41(16)
O10 Gd1 N1 72.57(17)
O11 Gd1 N1 119.61(18)
O6 Gd1 N1 76.00(18)
O9 Gd1 N1 111.32(16)
O3 Gd1 N1 146.36(18)
O10 Gd1 N2 115.66(17)
O11 Gd1 N2 71.70(18)
O6 Gd1 N2 122.55(19)
O9 Gd1 N2 79.98(16)
O3 Gd1 N2 149.72(19)
N1 Gd1 N2 63.56(18)
O22 Gd2 O21 91.23(18)
O22 Gd2 O20 86.20(18)
O21 Gd2 O20 94.42(19)
O22 Gd2 O14 167.04(19)
O21 Gd2 O14 98.13(19)
O20 Gd2 O14 84.15(18)
O22 Gd2 O17 88.73(19)
O21 Gd2 O17 168.20(17)
O20 Gd2 O17 73.8(2)
O14 Gd2 O17 80.3(2)
O22 Gd2 N4 74.08(17)
O21 Gd2 N4 117.05(17)
O20 Gd2 N4 142.6(2)
O14 Gd2 N4 109.04(18)
O17 Gd2 N4 74.25(17)
O22 Gd2 N3 116.21(17)
O21 Gd2 N3 71.59(19)
O20 Gd2 N3 153.1(2)
O14 Gd2 N3 75.52(17)
O17 Gd2 N3 118.8(2)
N4 Gd2 N3 62.72(18)
C35 N1 C49 116.5(6)
C35 N1 Gd1 134.3(5)
C49 N1 Gd1 108.7(4)
C42 N2 C54 119.7(6)
C42 N2 Gd1 133.4(5)
C54 N2 Gd1 106.8(4)
C61 N3 C58 121.7(6)
C61 N3 Gd2 128.4(5)
C58 N3 Gd2 109.8(4)
C68 N4 C57 118.3(6)
C68 N4 Gd2 129.0(4)
C57 N4 Gd2 112.6(4)
C6 O1 P1 118.3(5)
C8 O2 P1 122.1(5)
P1 O3 Gd1 134.6(3)
C10 O4 P2 124.7(5)
C12 O5 P2 119.1(5)
P2 O6 Gd1 138.6(3)
C14 O7 P3 121.9(5)
C16 O8 P3 129.3(5)
P3 O9 Gd1 134.7(3)
C41 O10 Gd1 139.4(4)
C48 O11 Gd1 144.4(4)
C23 O12 P4 121.5(5)
C25 O13 P4 121.3(5)
P4 O14 Gd2 129.6(3)
C27 O15 P5 131.8(7)
C29 O16 P5 118.4(5)
P5 O17 Gd2 128.5(3)
C31 O18 P6 116.7(5)
C33 O19 P6 127.0(5)
P6 O20 Gd2 139.6(3)
C67 O21 Gd2 145.6(4)
C74 O22 Gd2 139.2(4)
O3 P1 O2 108.9(3)
O3 P1 O1 105.5(3)
O2 P1 O1 117.3(3)
O3 P1 Co1 119.6(2)
O2 P1 Co1 109.8(2)
O1 P1 Co1 95.7(2)
O6 P2 O4 93.6(3)
O6 P2 O5 112.1(3)
O4 P2 O5 113.2(3)
O6 P2 Co1 118.3(2)
O4 P2 Co1 109.1(2)
O5 P2 Co1 109.8(2)
O9 P3 O7 106.3(3)
O9 P3 O8 108.2(3)
O7 P3 O8 99.3(3)
O9 P3 Co1 121.34(19)
O7 P3 Co1 110.0(2)
O8 P3 Co1 109.5(2)
O14 P4 O12 103.5(3)
O14 P4 O13 106.9(3)
O12 P4 O13 113.0(3)
O14 P4 Co2 120.6(3)
O12 P4 Co2 107.7(2)
O13 P4 Co2 105.4(2)
O15 P5 O16 100.1(3)
O15 P5 O17 101.4(3)
O16 P5 O17 110.7(3)
O15 P5 Co2 111.4(2)
O16 P5 Co2 109.3(2)
O17 P5 Co2 121.6(2)
O20 P6 O19 112.4(3)
O20 P6 O18 101.3(3)
O19 P6 O18 104.0(3)
O20 P6 Co2 119.6(2)
O19 P6 Co2 112.9(3)
O18 P6 Co2 104.2(2)

loop_
_geom_bond_atom_site_label_1
_geom_bond_atom_site_label_2
_geom_bond_distance
C1 C5 1.382(11)
C1 C2 1.425(12)
C1 Co1 2.054(8)
C1 H1 0.9800
C2 C3 1.379(11)
C2 Co1 2.076(9)
C2 H2 0.9800
C3 C4 1.377(11)
C3 Co1 2.126(8)
C3 H3 0.9800
C4 C5 1.433(12)
C4 Co1 2.159(8)
C4 H4 0.9800
C5 Co1 2.048(8)
C5 H5 0.9800
C6 O1 1.378(8)
C6 C7 1.596(11)
C6 H6A 0.9700
C6 H6B 0.9700
C7 H7A 0.9600
C7 H7B 0.9600
C7 H7C 0.9600
C8 C9 1.502(11)
C8 O2 1.508(9)
C8 H8A 0.9700
C8 H8B 0.9700
C9 H9A 0.9600
C9 H9B 0.9600
C9 H9C 0.9600
C10 O4 1.431(8)
C10 C11 1.521(11)
C10 H10A 0.9700
C10 H10B 0.9700
C11 H11A 0.9600
C11 H11B 0.9600
C11 H11C 0.9600
C12 O5 1.433(9)
C12 C13 1.539(10)
C12 H12A 0.9700
C12 H12B 0.9700
C13 H13A 0.9600
C13 H13B 0.9600
C13 H13C 0.9600
C14 O7 1.417(9)
C14 C15 1.477(10)
C14 H14A 0.9700
C14 H14B 0.9700
C15 H15A 0.9600
C15 H15B 0.9600
C15 H15C 0.9600
C16 O8 1.344(8)
C16 C17 1.532(10)
C16 H16A 0.9700
C16 H16B 0.9700
C17 H17A 0.9600
C17 H17B 0.9600
C17 H17C 0.9600
C18 C22 1.435(12)
C18 C19 1.442(12)
C18 Co2 2.160(9)
C18 H18 0.9800
C19 C20 1.414(12)
C19 Co2 2.238(8)
C19 H19 0.9800
C20 C21 1.379(11)
C20 Co2 2.141(9)
C20 H20 0.9800
C21 C22 1.414(11)
C21 Co2 2.035(9)
C21 H21 0.9800
C22 Co2 2.084(8)
C22 H22 0.9800
C23 O12 1.409(9)
C23 C24 1.518(11)
C23 H23A 0.9700
C23 H23B 0.9700
C24 H24A 0.9600
C24 H24B 0.9600
C24 H24C 0.9600
C25 C26 1.467(11)
C25 O13 1.479(10)
C25 H25A 0.9700
C25 H25B 0.9700
C26 H26A 0.9600
C26 H26B 0.9600
C26 H26C 0.9600
C27 O15 1.394(11)
C27 C28 1.533(12)
C27 H27A 0.9700
C27 H27B 0.9700
C28 H28A 0.9600
C28 H28B 0.9600
C28 H28C 0.9600
C29 O16 1.370(9)
C29 C30 1.501(11)
C29 H29A 0.9700
C29 H29B 0.9700
C30 H30A 0.9600
C30 H30B 0.9600
C30 H30C 0.9600
C31 O18 1.503(9)
C31 C32 1.542(11)
C31 H31A 0.9700
C31 H31B 0.9700
C32 H32A 0.9600
C32 H32B 0.9600
C32 H32C 0.9600
C33 O19 1.457(9)
C33 C34 1.504(10)
C33 H33A 0.9700
C33 H33B 0.9700
C34 H34A 0.9600
C34 H34B 0.9600
C34 H34C 0.9600
C35 N1 1.259(8)
C35 C36 1.522(9)
C35 H35 0.9300
C36 C41 1.360(10)
C36 C37 1.386(10)
C37 C38 1.435(10)
C37 H37 0.9300
C38 C39 1.377(10)
C38 Cl1 1.723(7)
C39 C40 1.410(9)
C39 H39 0.9300
C40 C41 1.430(9)
C40 H40 0.9300
C41 O10 1.302(8)
C42 N2 1.310(8)
C42 C43 1.417(9)
C42 H42 0.9300
C43 C44 1.409(10)
C43 C48 1.418(10)
C44 C45 1.387(10)
C44 H44 0.9300
C45 C46 1.405(10)
C45 Cl2 1.741(7)
C46 C47 1.352(10)
C46 H46 0.9300
C47 C48 1.395(10)
C47 H47 0.9300
C48 O11 1.347(8)
C49 C54 1.330(9)
C49 C50 1.370(9)
C49 N1 1.472(8)
C50 C51 1.386(9)
C50 H50 0.9300
C51 C52 1.384(9)
C51 C60 1.491(9)
C52 C53 1.422(9)
C52 H52 0.9300
C53 C54 1.423(9)
C53 H53 0.9300
C54 N2 1.450(8)
C55 C56 1.324(9)
C55 C60 1.396(9)
C55 H55 0.9300
C56 C57 1.437(9)
C56 H56 0.9300
C57 C58 1.367(9)
C57 N4 1.384(8)
C58 N3 1.388(8)
C58 C59 1.450(9)
C59 C60 1.438(9)
C59 H59 0.9300
C61 N3 1.288(9)
C61 C62 1.442(10)
C61 H61 0.9300
C62 C63 1.386(9)
C62 C67 1.408(10)
C63 C64 1.440(10)
C63 H63 0.9300
C64 C65 1.391(10)
C64 Cl3 1.757(7)
C65 C66 1.389(9)
C65 H65 0.9300
C66 C67 1.370(9)
C66 H66 0.9300
C67 O21 1.308(8)
C68 N4 1.370(8)
C68 C69 1.414(8)
C68 H68 0.9300
C69 C70 1.3900
C69 C74 1.3900
C70 C71 1.3900
C70 H70 0.9300
C71 C72 1.3900
C71 Cl4 1.750(4)
C72 C73 1.3900
C72 H72 0.9300
C73 C74 1.3900
C73 H73 0.9300
C74 O22 1.352(5)
Co1 P3 2.148(2)
Co1 P2 2.160(2)
Co1 P1 2.179(2)
Co2 P6 2.068(3)
Co2 P5 2.077(3)
Co2 P4 2.241(3)
Gd1 O10 2.210(4)
Gd1 O11 2.227(5)
Gd1 O6 2.246(5)
Gd1 O9 2.311(4)
Gd1 O3 2.322(5)
Gd1 N1 2.491(6)
Gd1 N2 2.494(6)
Gd2 O22 2.186(5)
Gd2 O21 2.245(5)
Gd2 O20 2.256(5)
Gd2 O14 2.325(5)
Gd2 O17 2.379(6)
Gd2 N4 2.476(5)
Gd2 N3 2.530(6)
O1 P1 1.578(6)
O2 P1 1.578(6)
O3 P1 1.506(5)
O4 P2 1.587(5)
O5 P2 1.609(6)
O6 P2 1.551(5)
O7 P3 1.598(5)
O8 P3 1.605(6)
O9 P3 1.534(5)
O12 P4 1.600(6)
O13 P4 1.615(6)
O14 P4 1.525(5)
O15 P5 1.562(6)
O16 P5 1.595(6)
O17 P5 1.595(6)
O18 P6 1.655(6)
O19 P6 1.545(6)
O20 P6 1.512(5)

loop_
_platon_squeeze_void_nr
_platon_squeeze_void_average_x
_platon_squeeze_void_average_y
_platon_squeeze_void_average_z
_platon_squeeze_void_volume
_platon_squeeze_void_count_electrons
_platon_squeeze_void_content
1 0.500 -0.167 0.167 1235 37 ' '
